data_2012897
loop_
_publ_author_name
'Usman, Anwar'
'Razak, Ibrahim Abdul'
'Fun, Hoong-Kun'
'Chantrapromma, Suchada'
'Zhang, Yan'
'Xu, Jian-Hua'

_publ_section_title
;11-Methyl-12a-phenyl-9a,12a-dihydrophenanthro[9',10':5,6][1,4]dioxino[2,3-<i>d</i>]oxazole
 and
 9a-(10-hydroxyphenanthren-9-yl)-11,12a-diphenyl-9a,12a-dihydrophenanthro[9',10':5,6][1,4]dioxino[2,3-<i>d</i>]oxazole
;
_journal_issue 8
_journal_name_full 'Acta Crystallographica Section C'
_journal_page_first o477
_journal_page_last o479
_journal_paper_doi 10.1107/S0108270102011083
_journal_volume 58
_journal_year 2002
_chemical_formula_moiety 'C24 H17 N O3'
_chemical_formula_sum 'C24 H17 N O3'
_chemical_formula_weight 367.39
_chemical_melting_point 439.0(10)
_chemical_name_systematic
;
11-Methyl-12a-phenyl-9a,12a-dihydrophenanthro[9',10':5,6][1,4]dioxino
[2,3-d]oxazole
;
_space_group_IT_number 19
_symmetry_cell_setting orthorhombic
_symmetry_space_group_name_Hall 'P 2ac 2ab'
_symmetry_space_group_name_H-M 'P 21 21 21'
_atom_sites_solution_hydrogens geom
_atom_sites_solution_primary direct
_atom_sites_solution_secondary difmap
_audit_creation_method SHELXL97
_cell_angle_alpha 90
_cell_angle_beta 90
_cell_angle_gamma 90
_cell_formula_units_Z 4
_cell_length_a 9.7633(4)
_cell_length_b 10.9896(4)
_cell_length_c 16.6210(7)
_cell_measurement_reflns_used 3641
_cell_measurement_temperature 213(2)
_cell_measurement_theta_max 28.32
_cell_measurement_theta_min 2.42
_cell_volume 1783.35(12)
_computing_cell_refinement 'SAINT (Siemens, 1996)'
_computing_data_collection 'SMART (Siemens, 1996)'
_computing_data_reduction 'SAINT and SADABS (Sheldrick, 1996)'
_computing_molecular_graphics SHELXTL
_computing_publication_material 'SHELXTL, PARST (Nardelli, 1995) and PLATON (Spek, 1990)'
_computing_structure_refinement SHELXTL
_computing_structure_solution 'SHELXTL (Sheldrick, 1997)'
_diffrn_ambient_temperature 213(2)
_diffrn_detector_area_resol_mean 8.33
_diffrn_measured_fraction_theta_full 0.991
_diffrn_measured_fraction_theta_max 0.991
_diffrn_measurement_device_type 'Siemens SMART CCD area-detector'
_diffrn_measurement_method \w
_diffrn_radiation_monochromator graphite
_diffrn_radiation_source 'fine-focus sealed tube'
_diffrn_radiation_type MoK\a
_diffrn_radiation_wavelength 0.71073
_diffrn_reflns_av_R_equivalents 0.104
_diffrn_reflns_av_sigmaI/netI 0.083
_diffrn_reflns_limit_h_max 11
_diffrn_reflns_limit_h_min -7
_diffrn_reflns_limit_k_max 12
_diffrn_reflns_limit_k_min -13
_diffrn_reflns_limit_l_max 19
_diffrn_reflns_limit_l_min -17
_diffrn_reflns_number 8619
_diffrn_reflns_theta_full 25.00
_diffrn_reflns_theta_max 25.00
_diffrn_reflns_theta_min 2.42
_diffrn_standards_decay_% negligible
_diffrn_standards_interval_count none
_diffrn_standards_number 0
_exptl_absorpt_coefficient_mu 0.091
_exptl_absorpt_correction_type none
_exptl_crystal_colour colourless
_exptl_crystal_density_diffrn 1.368
_exptl_crystal_density_meas ?
_exptl_crystal_density_method 'not measured'
_exptl_crystal_description slab
_exptl_crystal_F_000 768
_exptl_crystal_size_max 0.34
_exptl_crystal_size_mid 0.26
_exptl_crystal_size_min 0.16
_refine_diff_density_max 0.23
_refine_diff_density_min -0.20
_refine_ls_extinction_coef 0.016(3)
_refine_ls_extinction_expression Fc^*^=kFc[1+0.001xFc^2^\l^3^/sin(2\q)]^-1/4^
_refine_ls_extinction_method 'SHELXTL (Sheldrick, 1997)'
_refine_ls_goodness_of_fit_ref 0.960
_refine_ls_hydrogen_treatment constr
_refine_ls_matrix_type full
_refine_ls_number_parameters 255
_refine_ls_number_reflns 1795
_refine_ls_number_restraints 0
_refine_ls_restrained_S_all 0.960
_refine_ls_R_factor_all 0.083
_refine_ls_R_factor_gt 0.052
_refine_ls_shift/su_max <0.001
_refine_ls_shift/su_mean 0.000
_refine_ls_structure_factor_coef Fsqd
_refine_ls_weighting_details 'calc w = 1/[\s^2^(Fo^2^)+(0.0605P)^2^] where P=(Fo^2^+2Fc^2^)/3'
_refine_ls_weighting_scheme calc
_refine_ls_wR_factor_gt 0.109
_refine_ls_wR_factor_ref 0.122
_reflns_number_gt 1254
_reflns_number_total 1795
_reflns_threshold_expression I>2\s(I)
_cod_data_source_file sk1563.cif
_cod_data_source_block I
_cod_depositor_comments
;
The following automatic conversions were performed:
'_symmetry_cell_setting' value 'Orthorhombic' changed to 'orthorhombic'
according to '/home/saulius/struct/CIF-dictionaries/cif_core.dic'
dictionary named 'cif_core.dic' version 2.4.1 from 2010-06-29.

Automatic conversion script
Id: cif_fix_enum 1527 2010-12-29 10:47:43Z saulius 

The following automatic conversions were performed:

'_chemical_melting_point' value '439(1)K' was changed to '439.0(10)'
- the value should be numeric and without a unit designator.

Automatic conversion script
Id: cif_fix_values 1646 2011-03-28 12:23:43Z adriana 

The following automatic conversions were performed:

'_chemical_melting_point' value '439(1)K' was changed to '439.0(10)'
- the value should be numeric and without a unit
designator.

'_symmetry_cell_setting' value 'Orthorhombic' changed to
'orthorhombic' according to
/home/saulius/struct/CIF-dictionaries/cif_core.dic dictionary named
'cif_core.dic' version 2.4.1 from 2010-06-29.

Automatic conversion script
Id: cif_fix_values 1715 2011-07-08 13:25:40Z adriana 

The following automatic conversions were performed:

'_exptl_crystal_density_meas' value 'not measured' was changed to '?'
- the value is perceived as not measured.

Automatic conversion script
Id: cif_fix_values 3008 2015-01-20 13:52:24Z robertas 
;
_cod_original_sg_symbol_H-M P212121
_cod_database_code 2012897
_cod_database_fobs_code 2012897

loop_
_symmetry_equiv_pos_as_xyz
'x, y, z'
'-x+1/2, -y, z+1/2'
'-x, y+1/2, -z+1/2'
'x+1/2, -y+1/2, -z'

loop_
_atom_site_label
_atom_site_fract_x
_atom_site_fract_y
_atom_site_fract_z
_atom_site_U_iso_or_equiv
_atom_site_adp_type
_atom_site_calc_flag
_atom_site_refinement_flags
_atom_site_occupancy
_atom_site_disorder_assembly
_atom_site_disorder_group
_atom_site_type_symbol
O1 0.6729(3) 0.6238(2) 0.17570(14) 0.0370(7) Uani d . 1 . . O
O2 0.6269(3) 0.7719(2) 0.30598(15) 0.0369(8) Uani d . 1 . . O
O3 0.4103(3) 0.6924(3) 0.28999(16) 0.0454(8) Uani d . 1 . . O
N1 0.4359(4) 0.6013(3) 0.1691(2) 0.0395(9) Uani d . 1 . . N
C1 0.7268(4) 0.5947(3) 0.2501(2) 0.0265(9) Uani d . 1 . . C
C2 0.8128(4) 0.4914(3) 0.2546(2) 0.0267(9) Uani d . 1 . . C
C3 0.8365(4) 0.4169(3) 0.1876(3) 0.0360(10) Uani d . 1 . . C
H3 0.7943 0.4353 0.1389 0.043 Uiso calc R 1 . . H
C4 0.9200(4) 0.3181(4) 0.1925(3) 0.0476(12) Uani d . 1 . . C
H4 0.9359 0.2702 0.1474 0.057 Uiso calc R 1 . . H
C5 0.9812(5) 0.2895(4) 0.2652(4) 0.0546(14) Uani d . 1 . . C
H5 1.0363 0.2207 0.2693 0.066 Uiso calc R 1 . . H
C6 0.9611(4) 0.3618(4) 0.3311(3) 0.0502(13) Uani d . 1 . . C
H6 1.0032 0.3408 0.3794 0.060 Uiso calc R 1 . . H
C7 0.8803(4) 0.4652(4) 0.3285(2) 0.0317(10) Uani d . 1 . . C
C8 0.8631(4) 0.5488(4) 0.3955(2) 0.0358(11) Uani d . 1 . . C
C9 0.9335(5) 0.5347(5) 0.4698(3) 0.0477(12) Uani d . 1 . . C
H9 0.9899 0.4674 0.4773 0.057 Uiso calc R 1 . . H
C10 0.9200(5) 0.6177(5) 0.5301(3) 0.0589(15) Uani d . 1 . . C
H10 0.9675 0.6067 0.5781 0.071 Uiso calc R 1 . . H
C11 0.8364(5) 0.7180(5) 0.5206(3) 0.0564(14) Uani d . 1 . . C
H11 0.8289 0.7745 0.5620 0.068 Uiso calc R 1 . . H
C12 0.7649(5) 0.7349(4) 0.4512(2) 0.0417(11) Uani d . 1 . . C
H12 0.7077 0.8021 0.4456 0.050 Uiso calc R 1 . . H
C13 0.7776(4) 0.6506(4) 0.3879(2) 0.0303(9) Uani d . 1 . . C
C14 0.7072(4) 0.6687(3) 0.3130(2) 0.0301(10) Uani d . 1 . . C
C15 0.5178(4) 0.7603(4) 0.2525(3) 0.0346(10) Uani d . 1 . . C
H15 0.4834 0.8416 0.2392 0.041 Uiso calc R 1 . . H
C16 0.3698(5) 0.6071(4) 0.2343(3) 0.0413(11) Uani d . 1 . . C
C17 0.5460(4) 0.6908(3) 0.1740(2) 0.0302(9) Uani d . 1 . . C
C18 0.5520(4) 0.7733(4) 0.1017(2) 0.0288(9) Uani d . 1 . . C
C19 0.4348(5) 0.8356(4) 0.0793(2) 0.0473(13) Uani d . 1 . . C
H19 0.3533 0.8224 0.1069 0.057 Uiso calc R 1 . . H
C20 0.4385(6) 0.9175(4) 0.0158(3) 0.0550(14) Uani d . 1 . . C
H20 0.3594 0.9592 0.0013 0.066 Uiso calc R 1 . . H
C21 0.5564(5) 0.9374(4) -0.0253(3) 0.0487(13) Uani d . 1 . . C
H21 0.5585 0.9927 -0.0676 0.058 Uiso calc R 1 . . H
C22 0.6723(5) 0.8755(5) -0.0039(3) 0.0553(14) Uani d . 1 . . C
H22 0.7528 0.8879 -0.0326 0.066 Uiso calc R 1 . . H
C23 0.6715(4) 0.7942(4) 0.0602(2) 0.0429(11) Uani d . 1 . . C
H23 0.7515 0.7541 0.0749 0.052 Uiso calc R 1 . . H
C24 0.2524(5) 0.5318(4) 0.2599(3) 0.0618(15) Uani d . 1 . . C
H24A 0.1744 0.5830 0.2692 0.093 Uiso calc R 1 . . H
H24B 0.2754 0.4894 0.3086 0.093 Uiso calc R 1 . . H
H24C 0.2312 0.4738 0.2185 0.093 Uiso calc R 1 . . H

loop_
_atom_site_aniso_label
_atom_site_aniso_U_11
_atom_site_aniso_U_22
_atom_site_aniso_U_33
_atom_site_aniso_U_12
_atom_site_aniso_U_13
_atom_site_aniso_U_23
O1 0.0383(17) 0.0472(16) 0.0254(14) 0.0200(15) -0.0043(14) -0.0010(13)
O2 0.0447(18) 0.0379(15) 0.0281(15) 0.0144(14) -0.0037(14) -0.0060(13)
O3 0.0397(18) 0.0591(19) 0.0374(16) 0.0076(16) 0.0132(15) -0.0066(15)
N1 0.042(2) 0.0354(19) 0.041(2) -0.0004(18) 0.005(2) -0.0009(17)
C1 0.024(2) 0.0299(19) 0.025(2) 0.0023(18) 0.0018(19) 0.0025(18)
C2 0.018(2) 0.029(2) 0.033(2) -0.0047(17) 0.0049(19) 0.0025(18)
C3 0.027(2) 0.034(2) 0.046(3) 0.002(2) 0.010(2) 0.004(2)
C4 0.035(3) 0.038(2) 0.070(3) 0.007(2) 0.009(3) -0.004(2)
C5 0.031(3) 0.038(3) 0.095(4) 0.014(2) 0.006(3) 0.009(3)
C6 0.027(3) 0.050(3) 0.073(3) 0.005(2) -0.003(3) 0.023(3)
C7 0.019(2) 0.036(2) 0.040(2) -0.0027(18) 0.001(2) 0.014(2)
C8 0.023(2) 0.048(2) 0.036(2) -0.007(2) 0.003(2) 0.013(2)
C9 0.031(3) 0.069(3) 0.043(3) -0.002(3) -0.008(2) 0.021(3)
C10 0.049(3) 0.093(4) 0.035(3) -0.015(3) -0.013(3) 0.014(3)
C11 0.054(3) 0.084(4) 0.031(3) -0.016(3) -0.005(3) -0.006(3)
C12 0.039(3) 0.054(3) 0.032(2) -0.007(2) -0.004(2) -0.001(2)
C13 0.023(2) 0.043(2) 0.025(2) -0.006(2) -0.0009(18) 0.0048(19)
C14 0.030(2) 0.028(2) 0.033(2) 0.0020(19) -0.003(2) 0.0040(19)
C15 0.038(3) 0.040(2) 0.0255(19) 0.010(2) 0.001(2) 0.001(2)
C16 0.039(3) 0.038(2) 0.047(3) 0.011(2) 0.012(2) 0.002(2)
C17 0.031(2) 0.031(2) 0.028(2) 0.009(2) -0.001(2) 0.0002(18)
C18 0.029(2) 0.037(2) 0.0200(19) 0.003(2) -0.0037(19) -0.0032(17)
C19 0.035(3) 0.068(3) 0.039(2) 0.018(3) 0.005(2) 0.009(2)
C20 0.052(3) 0.071(3) 0.042(3) 0.030(3) 0.003(3) 0.021(3)
C21 0.059(3) 0.049(3) 0.038(3) 0.011(3) 0.004(3) 0.011(2)
C22 0.043(3) 0.076(3) 0.047(3) -0.007(3) 0.008(3) 0.022(3)
C23 0.024(2) 0.066(3) 0.039(2) 0.005(2) -0.002(2) 0.008(2)
C24 0.054(3) 0.052(3) 0.079(4) 0.000(3) 0.027(3) 0.005(3)

loop_
_atom_type_symbol
_atom_type_description
_atom_type_scat_dispersion_real
_atom_type_scat_dispersion_imag
_atom_type_scat_source
C C 0.0033 0.0000 'International Tables Vol C Tables 4.2.6.8 and 6.1.1.4'
H H 0.0000 0.0000 'International Tables Vol C Tables 4.2.6.8 and 6.1.1.4'
N N 0.0061 0.0000 'International Tables Vol C Tables 4.2.6.8 and 6.1.1.4'
O O 0.0106 0.0000 'International Tables Vol C Tables 4.2.6.8 and 6.1.1.4'

loop_
_geom_angle_atom_site_label_1
_geom_angle_atom_site_label_2
_geom_angle_atom_site_label_3
_geom_angle
C1 O1 C17 117.6(3)
C14 O2 C15 114.3(3)
C16 O3 C15 105.9(3)
C16 N1 C17 107.2(3)
C14 C1 O1 120.3(3)
C14 C1 C2 122.1(3)
O1 C1 C2 117.4(3)
C3 C2 C1 121.7(4)
C3 C2 C7 119.4(3)
C1 C2 C7 118.9(3)
C4 C3 C2 121.1(4)
C4 C3 H3 119.4
C2 C3 H3 119.4
C3 C4 C5 119.5(4)
C3 C4 H4 120.2
C5 C4 H4 120.2
C6 C5 C4 120.3(4)
C6 C5 H5 119.8
C4 C5 H5 119.8
C5 C6 C7 122.3(4)
C5 C6 H6 118.9
C7 C6 H6 118.9
C6 C7 C2 117.2(4)
C6 C7 C8 124.1(4)
C2 C7 C8 118.7(3)
C13 C8 C9 117.0(4)
C13 C8 C7 120.2(4)
C9 C8 C7 122.7(4)
C10 C9 C8 121.3(4)
C10 C9 H9 119.3
C8 C9 H9 119.3
C9 C10 C11 120.5(4)
C9 C10 H10 119.8
C11 C10 H10 119.8
C12 C11 C10 120.7(5)
C12 C11 H11 119.7
C10 C11 H11 119.7
C11 C12 C13 119.9(5)
C11 C12 H12 120.1
C13 C12 H12 120.1
C8 C13 C12 120.7(4)
C8 C13 C14 118.3(4)
C12 C13 C14 120.9(4)
C1 C14 O2 120.9(3)
C1 C14 C13 121.6(3)
O2 C14 C13 117.3(3)
O2 C15 O3 109.3(3)
O2 C15 C17 116.8(3)
O3 C15 C17 104.0(3)
O2 C15 H15 108.8
O3 C15 H15 108.8
C17 C15 H15 108.8
N1 C16 O3 117.7(4)
N1 C16 C24 128.0(4)
O3 C16 C24 114.4(4)
O1 C17 N1 106.9(3)
O1 C17 C18 106.9(3)
N1 C17 C18 112.9(3)
O1 C17 C15 113.0(3)
N1 C17 C15 104.5(3)
C18 C17 C15 112.6(3)
C23 C18 C19 118.9(4)
C23 C18 C17 122.3(4)
C19 C18 C17 118.7(4)
C18 C19 C20 120.3(4)
C18 C19 H19 119.9
C20 C19 H19 119.9
C21 C20 C19 120.6(5)
C21 C20 H20 119.7
C19 C20 H20 119.7
C20 C21 C22 119.4(4)
C20 C21 H21 120.3
C22 C21 H21 120.3
C21 C22 C23 121.0(5)
C21 C22 H22 119.5
C23 C22 H22 119.5
C18 C23 C22 119.8(4)
C18 C23 H23 120.1
C22 C23 H23 120.1
C16 C24 H24A 109.5
C16 C24 H24B 109.5
H24A C24 H24B 109.5
C16 C24 H24C 109.5
H24A C24 H24C 109.5
H24B C24 H24C 109.5

loop_
_geom_bond_atom_site_label_1
_geom_bond_atom_site_label_2
_geom_bond_site_symmetry_2
_geom_bond_distance
_geom_bond_publ_flag
O1 C1 . 1.381(4) yes
O1 C17 . 1.441(4) yes
O2 C14 . 1.384(4) yes
O2 C15 . 1.393(5) yes
O3 C16 . 1.375(5) yes
O3 C15 . 1.431(5) yes
N1 C16 . 1.264(5) yes
N1 C17 . 1.459(5) yes
C1 C14 . 1.339(5) ?
C1 C2 . 1.414(5) ?
C2 C3 . 1.401(5) ?
C2 C7 . 1.423(5) ?
C3 C4 . 1.360(5) ?
C3 H3 . 0.9300 ?
C4 C5 . 1.385(7) ?
C4 H4 . 0.9300 ?
C5 C6 . 1.367(7) ?
C5 H5 . 0.9300 ?
C6 C7 . 1.384(6) ?
C6 H6 . 0.9300 ?
C7 C8 . 1.454(6) ?
C8 C13 . 1.402(5) ?
C8 C9 . 1.420(6) ?
C9 C10 . 1.362(6) ?
C9 H9 . 0.9300 ?
C10 C11 . 1.381(7) ?
C10 H10 . 0.9300 ?
C11 C12 . 1.361(6) ?
C11 H11 . 0.9300 ?
C12 C13 . 1.407(5) ?
C12 H12 . 0.9300 ?
C13 C14 . 1.436(5) ?
C15 C17 . 1.537(6) ?
C15 H15 . 0.9800 ?
C16 C24 . 1.476(6) ?
C17 C18 . 1.507(5) ?
C18 C23 . 1.375(6) ?
C18 C19 . 1.384(6) ?
C19 C20 . 1.387(6) ?
C19 H19 . 0.9300 ?
C20 C21 . 1.356(6) ?
C20 H20 . 0.9300 ?
C21 C22 . 1.367(6) ?
C21 H21 . 0.9300 ?
C22 C23 . 1.389(6) ?
C22 H22 . 0.9300 ?
C23 H23 . 0.9300 ?
C24 H24A . 0.9600 ?
C24 H24B . 0.9600 ?
C24 H24C . 0.9600 ?

loop_
_geom_torsion_atom_site_label_1
_geom_torsion_atom_site_label_2
_geom_torsion_atom_site_label_3
_geom_torsion_atom_site_label_4
_geom_torsion
C17 O1 C1 C14 -31.7(5)
C17 O1 C1 C2 154.2(3)
C14 C1 C2 C3 -177.7(4)
O1 C1 C2 C3 -3.7(5)
C14 C1 C2 C7 0.2(5)
O1 C1 C2 C7 174.2(3)
C1 C2 C3 C4 179.7(4)
C7 C2 C3 C4 1.7(6)
C2 C3 C4 C5 1.0(6)
C3 C4 C5 C6 -1.9(7)
C4 C5 C6 C7 0.0(7)
C5 C6 C7 C2 2.7(6)
C5 C6 C7 C8 -175.9(4)
C3 C2 C7 C6 -3.5(5)
C1 C2 C7 C6 178.5(4)
C3 C2 C7 C8 175.2(4)
C1 C2 C7 C8 -2.8(5)
C6 C7 C8 C13 -179.1(4)
C2 C7 C8 C13 2.3(5)
C6 C7 C8 C9 2.9(6)
C2 C7 C8 C9 -175.7(4)
C13 C8 C9 C10 -1.1(6)
C7 C8 C9 C10 177.0(4)
C8 C9 C10 C11 0.3(7)
C9 C10 C11 C12 0.8(8)
C10 C11 C12 C13 -1.0(7)
C9 C8 C13 C12 0.9(6)
C7 C8 C13 C12 -177.2(4)
C9 C8 C13 C14 178.8(4)
C7 C8 C13 C14 0.7(5)
C11 C12 C13 C8 0.1(6)
C11 C12 C13 C14 -177.7(4)
O1 C1 C14 O2 3.5(6)
C2 C1 C14 O2 177.3(3)
O1 C1 C14 C13 -170.9(3)
C2 C1 C14 C13 2.9(6)
C15 O2 C14 C1 33.0(5)
C15 O2 C14 C13 -152.4(3)
C8 C13 C14 C1 -3.3(6)
C12 C13 C14 C1 174.6(4)
C8 C13 C14 O2 -177.9(3)
C12 C13 C14 O2 0.0(5)
C14 O2 C15 O3 77.5(4)
C14 O2 C15 C17 -40.1(5)
C16 O3 C15 O2 -133.2(3)
C16 O3 C15 C17 -7.8(4)
C17 N1 C16 O3 1.9(5)
C17 N1 C16 C24 -177.4(4)
C15 O3 C16 N1 4.2(5)
C15 O3 C16 C24 -176.4(3)
C1 O1 C17 N1 -92.7(4)
C1 O1 C17 C18 146.1(3)
C1 O1 C17 C15 21.7(5)
C16 N1 C17 O1 113.4(4)
C16 N1 C17 C18 -129.4(4)
C16 N1 C17 C15 -6.7(4)
O2 C15 C17 O1 13.5(5)
O3 C15 C17 O1 -107.0(3)
O2 C15 C17 N1 129.3(4)
O3 C15 C17 N1 8.8(4)
O2 C15 C17 C18 -107.7(4)
O3 C15 C17 C18 131.8(3)
O1 C17 C18 C23 -12.9(5)
N1 C17 C18 C23 -130.1(4)
C15 C17 C18 C23 111.8(4)
O1 C17 C18 C19 170.9(3)
N1 C17 C18 C19 53.7(5)
C15 C17 C18 C19 -64.4(5)
C23 C18 C19 C20 0.1(7)
C17 C18 C19 C20 176.4(4)
C18 C19 C20 C21 0.3(7)
C19 C20 C21 C22 0.3(8)
C20 C21 C22 C23 -1.2(8)
C19 C18 C23 C22 -1.0(6)
C17 C18 C23 C22 -177.1(4)
C21 C22 C23 C18 1.5(7)

loop_
_cod_related_entry_id
_cod_related_entry_database
_cod_related_entry_code
1 ChemSpider 21181755
